data_4325478
loop_
_publ_author_name
'Liao-Yuan Yao'
'Lin Qin'
'Ting-Zheng Xie'
'Yi-Zhi Li'
'Shu-Yan Yu'

_publ_section_title
;
 Synthesis and Anion Sensing of Water-Soluble Metallomacrocycles
;
_journal_name_full 'Inorganic Chemistry'
_journal_page_first 6055
_journal_page_last 6062
_journal_paper_doi 10.1021/ic200047t
_journal_volume 50
_journal_year 2011
_chemical_formula_moiety 'C56 H68 N12 Pd2, 4(F6 P), 4(H2 O)'
_chemical_formula_sum 'C56 H76 F24 N12 O4 P4 Pd2'
_chemical_formula_weight 1773.97
_chemical_name_systematic
; 
 ? 
;
_space_group_IT_number 15
_symmetry_cell_setting monoclinic
_symmetry_space_group_name_Hall '-C 2yc'
_symmetry_space_group_name_H-M 'C 1 2/c 1'
_atom_sites_solution_hydrogens geom
_atom_sites_solution_primary direct
_atom_sites_solution_secondary difmap
_audit_creation_method SHELXL-97
_cell_angle_alpha 90.00
_cell_angle_beta 103.1050(10)
_cell_angle_gamma 90.00
_cell_formula_units_Z 4
_cell_length_a 21.1271(10)
_cell_length_b 29.7501(15)
_cell_length_c 14.7561(8)
_cell_measurement_reflns_used 7567
_cell_measurement_temperature 291(2)
_cell_measurement_theta_max 24.59
_cell_measurement_theta_min 2.28
_cell_volume 9033.2(8)
_computing_cell_refinement 'Bruker SAINT'
_computing_data_collection 'Bruker APEX2'
_computing_data_reduction 'Bruker SAINT'
_computing_molecular_graphics 'Bruker SHELXTL'
_computing_publication_material 'Bruker SHELXTL'
_computing_structure_refinement 'SHELXL-97 (Sheldrick, 1997)'
_computing_structure_solution 'SHELXS-97 (Sheldrick, 1990)'
_diffrn_ambient_temperature 291(2)
_diffrn_measured_fraction_theta_full 1.000
_diffrn_measured_fraction_theta_max 1.000
_diffrn_measurement_device_type 'Bruker Smart Apex CCD'
_diffrn_measurement_method 'phi and omega scans'
_diffrn_radiation_monochromator graphite
_diffrn_radiation_source 'fine-focus sealed tube'
_diffrn_radiation_type MoK\a
_diffrn_radiation_wavelength 0.71073
_diffrn_reflns_av_R_equivalents 0.0554
_diffrn_reflns_av_sigmaI/netI 0.0901
_diffrn_reflns_limit_h_max 26
_diffrn_reflns_limit_h_min -24
_diffrn_reflns_limit_k_max 36
_diffrn_reflns_limit_k_min -25
_diffrn_reflns_limit_l_max 18
_diffrn_reflns_limit_l_min -17
_diffrn_reflns_number 28029
_diffrn_reflns_theta_full 26.00
_diffrn_reflns_theta_max 26.00
_diffrn_reflns_theta_min 1.20
_exptl_absorpt_coefficient_mu 0.560
_exptl_absorpt_correction_T_max 0.8867
_exptl_absorpt_correction_T_min 0.8589
_exptl_absorpt_correction_type multi-scan
_exptl_absorpt_process_details 'SADABS; Bruker, 2000'
_exptl_crystal_colour yellow
_exptl_crystal_density_diffrn 1.304
_exptl_crystal_description platelet
_exptl_crystal_F_000 3584
_exptl_crystal_size_max 0.28
_exptl_crystal_size_mid 0.24
_exptl_crystal_size_min 0.22
_refine_diff_density_max 0.746
_refine_diff_density_min -0.791
_refine_diff_density_rms 0.074
_refine_ls_extinction_method none
_refine_ls_goodness_of_fit_ref 1.000
_refine_ls_hydrogen_treatment constr
_refine_ls_matrix_type full
_refine_ls_number_parameters 502
_refine_ls_number_reflns 8892
_refine_ls_number_restraints 0
_refine_ls_restrained_S_all 1.000
_refine_ls_R_factor_all 0.0889
_refine_ls_R_factor_gt 0.0574
_refine_ls_shift/su_max 0.000
_refine_ls_shift/su_mean 0.000
_refine_ls_structure_factor_coef Fsqd
_refine_ls_weighting_details 'calc w=1/[\s^2^(Fo^2^)+(0.0652P)^2^+0.0000P] where P=(Fo^2^+2Fc^2^)/3'
_refine_ls_weighting_scheme calc
_refine_ls_wR_factor_gt 0.1269
_refine_ls_wR_factor_ref 0.1366
_reflns_number_gt 5432
_reflns_number_total 8892
_reflns_threshold_expression >2sigma(I)
_cod_data_source_file ic200047t_si_002_2.cif
_cod_data_source_block 1a
_cod_database_code 4325478

loop_
_symmetry_equiv_pos_as_xyz
'x, y, z'
'-x, y, -z+1/2'
'x+1/2, y+1/2, z'
'-x+1/2, y+1/2, -z+1/2'
'-x, -y, -z'
'x, -y, z-1/2'
'-x+1/2, -y+1/2, -z'
'x+1/2, -y+1/2, z-1/2'

loop_
_atom_site_label
_atom_site_type_symbol
_atom_site_fract_x
_atom_site_fract_y
_atom_site_fract_z
_atom_site_U_iso_or_equiv
_atom_site_adp_type
_atom_site_occupancy
_atom_site_symmetry_multiplicity
_atom_site_calc_flag
_atom_site_refinement_flags
C1 C 0.3025(3) 0.5579(2) 0.5386(4) 0.0731(16) Uani 1 1 d .
H1A H 0.2833 0.5478 0.4760 0.088 Uiso 1 1 calc R
H1B H 0.3452 0.5701 0.5394 0.088 Uiso 1 1 calc R
C2 C 0.3084(3) 0.51934(19) 0.6047(4) 0.0675(15) Uani 1 1 d .
H2A H 0.2666 0.5047 0.5979 0.081 Uiso 1 1 calc R
H2B H 0.3390 0.4975 0.5908 0.081 Uiso 1 1 calc R
C3 C 0.2785(3) 0.6387(2) 0.5273(4) 0.0776(17) Uani 1 1 d .
H3A H 0.2691 0.6371 0.4606 0.116 Uiso 1 1 calc R
H3B H 0.3240 0.6445 0.5506 0.116 Uiso 1 1 calc R
H3C H 0.2536 0.6626 0.5461 0.116 Uiso 1 1 calc R
C4 C 0.1910(3) 0.58323(19) 0.5322(4) 0.0644(14) Uani 1 1 d .
H4A H 0.1793 0.5870 0.4659 0.097 Uiso 1 1 calc R
H4B H 0.1654 0.6031 0.5607 0.097 Uiso 1 1 calc R
H4C H 0.1831 0.5527 0.5477 0.097 Uiso 1 1 calc R
C5 C 0.4024(3) 0.53987(19) 0.7246(4) 0.0687(15) Uani 1 1 d .
H5A H 0.4216 0.5116 0.7143 0.103 Uiso 1 1 calc R
H5B H 0.4166 0.5482 0.7888 0.103 Uiso 1 1 calc R
H5C H 0.4155 0.5625 0.6862 0.103 Uiso 1 1 calc R
C6 C 0.3135(3) 0.50056(16) 0.7666(4) 0.0711(15) Uani 1 1 d .
H6A H 0.3216 0.4710 0.7457 0.107 Uiso 1 1 calc R
H6B H 0.2683 0.5034 0.7674 0.107 Uiso 1 1 calc R
H6C H 0.3395 0.5053 0.8282 0.107 Uiso 1 1 calc R
C7 C 0.3721(2) 0.61217(16) 0.8946(3) 0.0523(11) Uani 1 1 d .
H7 H 0.4068 0.6168 0.8665 0.063 Uiso 1 1 calc R
C8 C 0.2780(2) 0.59578(17) 0.9154(3) 0.0560(12) Uani 1 1 d .
H8 H 0.2348 0.5867 0.9039 0.067 Uiso 1 1 calc R
C9 C 0.3146(2) 0.60794(16) 0.9998(4) 0.0526(11) Uani 1 1 d .
H9 H 0.3018 0.6091 1.0561 0.063 Uiso 1 1 calc R
C10 C 0.4369(2) 0.62893(15) 1.0514(3) 0.0530(11) Uani 1 1 d .
H10A H 0.4695 0.6380 1.0182 0.064 Uiso 1 1 calc R
H10B H 0.4528 0.6028 1.0890 0.064 Uiso 1 1 calc R
C11 C 0.4224(2) 0.66931(14) 1.1164(3) 0.0460(10) Uani 1 1 d .
C12 C 0.4164(2) 0.66176(14) 1.2070(3) 0.0471(10) Uani 1 1 d .
C13 C 0.4144(2) 0.61842(14) 1.2421(3) 0.0493(11) Uani 1 1 d .
H13 H 0.4166 0.5944 1.2027 0.059 Uiso 1 1 calc R
C14 C 0.4093(3) 0.60897(16) 1.3323(4) 0.0604(13) Uani 1 1 d .
H14 H 0.4092 0.5795 1.3534 0.072 Uiso 1 1 calc R
C15 C 0.4042(2) 0.64524(18) 1.3903(4) 0.0550(12) Uani 1 1 d .
H15 H 0.4006 0.6406 1.4513 0.066 Uiso 1 1 calc R
C16 C 0.4047(2) 0.68857(17) 1.3543(3) 0.0513(11) Uani 1 1 d .
H16 H 0.4009 0.7127 1.3929 0.062 Uiso 1 1 calc R
C17 C 0.4104(2) 0.69790(13) 1.2642(3) 0.0457(10) Uani 1 1 d .
C18 C 0.4105(2) 0.74158(14) 1.2308(3) 0.0489(10) Uani 1 1 d .
C19 C 0.4166(2) 0.74912(14) 1.1402(3) 0.0477(10) Uani 1 1 d .
C20 C 0.4149(2) 0.79319(15) 1.1039(3) 0.0560(12) Uani 1 1 d .
H20 H 0.4091 0.8173 1.1412 0.067 Uiso 1 1 calc R
C21 C 0.4220(3) 0.80145(17) 1.0135(4) 0.0639(13) Uani 1 1 d .
H21 H 0.4216 0.8308 0.9915 0.077 Uiso 1 1 calc R
C22 C 0.4296(2) 0.76538(16) 0.9565(3) 0.0518(11) Uani 1 1 d .
H22 H 0.4347 0.7703 0.8964 0.062 Uiso 1 1 calc R
C23 C 0.4293(2) 0.72160(16) 0.9911(3) 0.0570(12) Uani 1 1 d .
H23 H 0.4337 0.6975 0.9529 0.068 Uiso 1 1 calc R
C24 C 0.4225(2) 0.71299(15) 1.0830(3) 0.0513(11) Uani 1 1 d .
C25 C 0.1733(2) 0.65736(16) 0.7078(4) 0.0553(12) Uani 1 1 d .
H25 H 0.1430 0.6342 0.6971 0.066 Uiso 1 1 calc R
C26 C 0.2625(3) 0.69555(16) 0.7326(4) 0.0563(12) Uani 1 1 d .
H26 H 0.3064 0.7028 0.7438 0.068 Uiso 1 1 calc R
C27 C 0.2143(2) 0.72520(16) 0.7311(3) 0.0515(11) Uani 1 1 d .
H27 H 0.2182 0.7562 0.7377 0.062 Uiso 1 1 calc R
C28 C 0.0887(2) 0.71553(17) 0.7016(4) 0.0609(14) Uani 1 1 d .
H28A H 0.0622 0.6915 0.7176 0.073 Uiso 1 1 calc R
H28B H 0.0720 0.7238 0.6370 0.073 Uiso 1 1 calc R
F1 F 0.50481(15) 0.63817(12) 0.8242(2) 0.0824(10) Uani 1 1 d .
F2 F 0.51280(18) 0.70594(13) 0.8297(3) 0.0918(11) Uani 1 1 d .
F3 F 0.57467(15) 0.67211(11) 0.7531(2) 0.0742(9) Uani 1 1 d .
F4 F 0.49661(14) 0.51912(10) 0.0977(2) 0.0654(7) Uani 1 1 d .
F5 F 0.57512(13) 0.49702(9) 0.0320(2) 0.0653(7) Uani 1 1 d .
F6 F 0.50577(15) 0.54866(10) -0.0374(2) 0.0699(8) Uani 1 1 d .
F7 F 0.26242(17) 0.60514(12) 0.1929(2) 0.0829(10) Uani 1 1 d .
F8 F 0.16086(17) 0.58452(12) 0.1753(3) 0.0849(10) Uani 1 1 d .
F9 F 0.13456(16) 0.64611(13) 0.2245(3) 0.0881(10) Uani 1 1 d .
F10 F 0.23505(17) 0.66871(12) 0.2534(2) 0.0847(10) Uani 1 1 d .
F11 F 0.21535(17) 0.60707(11) 0.3092(2) 0.0812(10) Uani 1 1 d .
F12 F 0.18856(19) 0.64620(12) 0.1147(3) 0.0908(11) Uani 1 1 d .
N1 n 0.2605(2) 0.59383(14) 0.5667(3) 0.0590(10) Uani 1 1 d .
N2 n 0.33101(19) 0.53567(12) 0.7005(3) 0.0521(9) Uani 1 1 d .
N3 n 0.31383(16) 0.59886(10) 0.8505(2) 0.0394(7) Uani 1 1 d .
N4 n 0.37472(16) 0.61807(12) 0.9843(2) 0.0445(8) Uani 1 1 d .
N5 n 0.23739(19) 0.65268(13) 0.7153(3) 0.0548(10) Uani 1 1 d .
N6 n 0.15973(18) 0.70121(12) 0.7183(3) 0.0490(9) Uani 1 1 d .
O1W O 0.0619(6) 0.5251(4) 0.7153(9) 0.073(3) Uani 0.30 1 d P
H1X H 0.0562 0.4971 0.7208 0.087 Uiso 0.30 1 d PR
H1Y H 0.0685 0.5375 0.7686 0.087 Uiso 0.30 1 d PR
O2W O 0.6420(5) 0.0604(4) 0.9745(9) 0.096(4) Uani 0.40 1 d P
H2X H 0.6278 0.0408 1.0068 0.116 Uiso 0.40 1 d PR
H2Y H 0.6466 0.0486 0.9239 0.116 Uiso 0.40 1 d PR
O3W O 0.2474(6) 0.7227(5) 0.0373(11) 0.088(4) Uani 0.30 1 d P
H3X H 0.2704 0.7270 -0.0023 0.106 Uiso 0.30 1 d PR
H3Y H 0.2080 0.7187 0.0090 0.106 Uiso 0.30 1 d PR
O4W O 0.6336(7) 0.7791(4) 0.9382(8) 0.069(3) Uani 0.30 1 d P
H4X H 0.6721 0.7697 0.9415 0.083 Uiso 0.30 1 d PR
H4Y H 0.6291 0.8050 0.9134 0.083 Uiso 0.30 1 d PR
O5W O -0.0046(6) 0.5740(5) 0.5383(12) 0.094(5) Uani 0.30 1 d P
H5X H 0.0297 0.5877 0.5658 0.112 Uiso 0.30 1 d PR
H5Y H -0.0157 0.5554 0.5756 0.112 Uiso 0.30 1 d PR
O6W O 0.9988(5) 0.6325(3) 0.1626(8) 0.085(3) Uani 0.40 1 d P
H6X H 1.0293 0.6190 0.1448 0.102 Uiso 0.40 1 d PR
H6Y H 0.9626 0.6260 0.1263 0.102 Uiso 0.40 1 d PR
P1 P 0.5000 0.67224(6) 0.7500 0.0599(5) Uani 1 2 d S
P2 P 0.5000 0.5000 0.0000 0.0554(4) Uani 1 2 d S
P3 P 0.19977(8) 0.62623(5) 0.21179(12) 0.0698(4) Uani 1 1 d .
Pd1 Pd 0.284635(16) 0.594728(11) 0.71024(2) 0.04425(12) Uani 1 1 d .

loop_
_atom_site_aniso_label
_atom_site_aniso_U_11
_atom_site_aniso_U_22
_atom_site_aniso_U_33
_atom_site_aniso_U_23
_atom_site_aniso_U_13
_atom_site_aniso_U_12
C1 0.081(4) 0.086(4) 0.062(4) -0.001(3) 0.035(3) 0.026(3)
C2 0.077(3) 0.069(3) 0.053(3) -0.022(2) 0.007(3) 0.027(3)
C3 0.073(4) 0.101(5) 0.067(4) 0.018(3) 0.034(3) 0.029(3)
C4 0.072(3) 0.072(3) 0.044(3) -0.011(2) 0.002(2) 0.017(3)
C5 0.059(3) 0.067(3) 0.077(4) -0.011(3) 0.011(3) 0.022(3)
C6 0.101(4) 0.044(3) 0.071(4) 0.004(2) 0.026(3) 0.012(3)
C7 0.038(2) 0.063(3) 0.057(3) -0.021(2) 0.012(2) 0.007(2)
C8 0.044(2) 0.072(3) 0.056(3) -0.020(2) 0.020(2) 0.001(2)
C9 0.045(2) 0.064(3) 0.054(3) -0.004(2) 0.022(2) -0.005(2)
C10 0.057(3) 0.046(2) 0.054(3) -0.016(2) 0.009(2) 0.011(2)
C11 0.051(2) 0.041(2) 0.050(3) -0.0158(19) 0.021(2) 0.0072(19)
C12 0.052(3) 0.046(2) 0.045(3) -0.0062(19) 0.012(2) 0.018(2)
C13 0.040(2) 0.044(2) 0.058(3) -0.011(2) -0.001(2) 0.0056(19)
C14 0.068(3) 0.044(2) 0.069(4) 0.001(2) 0.014(3) -0.006(2)
C15 0.038(2) 0.078(3) 0.050(3) -0.002(2) 0.012(2) 0.010(2)
C16 0.045(2) 0.064(3) 0.049(3) -0.015(2) 0.017(2) 0.006(2)
C17 0.057(3) 0.036(2) 0.040(2) -0.0041(17) 0.0043(19) 0.0071(19)
C18 0.046(2) 0.046(2) 0.053(3) -0.005(2) 0.008(2) 0.0132(19)
C19 0.057(3) 0.037(2) 0.048(3) -0.0045(18) 0.010(2) 0.0111(19)
C20 0.075(3) 0.039(2) 0.053(3) -0.0050(19) 0.011(2) 0.008(2)
C21 0.070(3) 0.050(3) 0.078(4) 0.008(3) 0.029(3) 0.007(2)
C22 0.044(2) 0.061(3) 0.054(3) 0.002(2) 0.018(2) 0.008(2)
C23 0.074(3) 0.051(3) 0.049(3) -0.008(2) 0.020(2) 0.003(2)
C24 0.051(3) 0.054(3) 0.045(3) -0.007(2) 0.004(2) 0.010(2)
C25 0.047(3) 0.052(3) 0.063(3) -0.003(2) 0.004(2) 0.019(2)
C26 0.058(3) 0.051(3) 0.066(3) -0.003(2) 0.026(2) 0.012(2)
C27 0.053(3) 0.049(2) 0.049(3) 0.012(2) 0.005(2) 0.008(2)
C28 0.044(3) 0.060(3) 0.069(3) -0.019(2) -0.007(2) 0.022(2)
F1 0.071(2) 0.086(2) 0.094(3) 0.0386(19) 0.0274(18) 0.0226(17)
F2 0.093(2) 0.095(2) 0.097(3) -0.037(2) 0.040(2) -0.023(2)
F3 0.076(2) 0.089(2) 0.0625(19) -0.0368(17) 0.0265(16) -0.0192(17)
F4 0.0741(19) 0.0638(17) 0.0616(18) 0.0149(14) 0.0221(15) -0.0058(14)
F5 0.0596(16) 0.0598(16) 0.077(2) 0.0095(14) 0.0162(14) -0.0012(14)
F6 0.083(2) 0.0552(16) 0.078(2) 0.0244(15) 0.0319(17) 0.0111(15)
F7 0.075(2) 0.099(2) 0.078(2) 0.0033(19) 0.0242(18) 0.0063(18)
F8 0.078(2) 0.085(2) 0.099(3) -0.0042(19) 0.036(2) -0.0061(18)
F9 0.072(2) 0.107(3) 0.083(3) -0.009(2) 0.0130(17) 0.0146(19)
F10 0.092(2) 0.082(2) 0.076(2) 0.0166(17) 0.0093(18) -0.0069(19)
F11 0.099(3) 0.074(2) 0.076(2) 0.0218(16) 0.0289(19) 0.0138(18)
F12 0.118(3) 0.086(2) 0.071(2) 0.0059(18) 0.026(2) 0.020(2)
N1 0.061(2) 0.059(2) 0.050(2) -0.0129(19) 0.0004(19) 0.012(2)
N2 0.052(2) 0.050(2) 0.057(2) -0.0142(17) 0.0188(18) 0.0073(17)
N3 0.0377(17) 0.0351(16) 0.048(2) -0.0049(14) 0.0144(15) 0.0070(14)
N4 0.0383(18) 0.055(2) 0.043(2) -0.0097(16) 0.0143(15) 0.0066(16)
N5 0.057(2) 0.059(2) 0.047(2) -0.0079(17) 0.0095(18) 0.0208(19)
N6 0.050(2) 0.0411(19) 0.058(2) -0.0130(17) 0.0174(18) 0.0031(16)
O1W 0.073(8) 0.083(8) 0.073(8) 0.010(7) 0.039(7) -0.002(7)
O2W 0.087(7) 0.086(7) 0.120(10) -0.035(7) 0.032(7) -0.030(6)
O3W 0.053(7) 0.100(10) 0.126(13) -0.002(9) 0.049(8) 0.017(7)
O4W 0.095(9) 0.050(6) 0.062(8) -0.015(6) 0.016(7) -0.007(6)
O5W 0.065(8) 0.079(9) 0.139(14) -0.006(9) 0.029(9) -0.029(7)
O6W 0.074(7) 0.068(6) 0.113(9) 0.007(6) 0.021(6) 0.001(5)
P1 0.0657(12) 0.0527(10) 0.0627(12) 0.000 0.0171(9) 0.000
P2 0.0621(11) 0.0459(9) 0.0597(11) 0.0159(8) 0.0171(8) 0.0153(8)
P3 0.0724(9) 0.0659(9) 0.0730(10) 0.0181(7) 0.0206(8) 0.0145(7)
Pd1 0.04555(19) 0.04105(17) 0.0425(2) -0.00485(14) 0.00236(13) 0.01199(14)

loop_
_atom_type_symbol
_atom_type_description
_atom_type_scat_dispersion_real
_atom_type_scat_dispersion_imag
_atom_type_scat_source
C C 0.0033 0.0016 'International Tables Vol C Tables 4.2.6.8 and 6.1.1.4'
H H 0.0000 0.0000 'International Tables Vol C Tables 4.2.6.8 and 6.1.1.4'
N N 0.0061 0.0033 'International Tables Vol C Tables 4.2.6.8 and 6.1.1.4'
O O 0.0106 0.0060 'International Tables Vol C Tables 4.2.6.8 and 6.1.1.4'
F F 0.0171 0.0103 'International Tables Vol C Tables 4.2.6.8 and 6.1.1.4'
P P 0.1023 0.0942 'International Tables Vol C Tables 4.2.6.8 and 6.1.1.4'
Pd Pd -0.9988 1.0072 'International Tables Vol C Tables 4.2.6.8 and 6.1.1.4'

loop_
_geom_angle_atom_site_label_1
_geom_angle_atom_site_label_2
_geom_angle_atom_site_label_3
_geom_angle
_geom_angle_site_symmetry_1
_geom_angle_site_symmetry_3
C2 C1 N1 109.5(4) . .
C2 C1 H1A 109.8 . .
N1 C1 H1A 109.8 . .
C2 C1 H1B 109.8 . .
N1 C1 H1B 109.8 . .
H1A C1 H1B 108.2 . .
N2 C2 C1 109.6(5) . .
N2 C2 H2A 109.8 . .
C1 C2 H2A 109.8 . .
N2 C2 H2B 109.8 . .
C1 C2 H2B 109.8 . .
H2A C2 H2B 108.2 . .
N1 C3 H3A 109.5 . .
N1 C3 H3B 109.5 . .
H3A C3 H3B 109.5 . .
N1 C3 H3C 109.5 . .
H3A C3 H3C 109.5 . .
H3B C3 H3C 109.5 . .
N1 C4 H4A 109.5 . .
N1 C4 H4B 109.5 . .
H4A C4 H4B 109.5 . .
N1 C4 H4C 109.5 . .
H4A C4 H4C 109.5 . .
H4B C4 H4C 109.5 . .
N2 C5 H5A 109.5 . .
N2 C5 H5B 109.5 . .
H5A C5 H5B 109.5 . .
N2 C5 H5C 109.5 . .
H5A C5 H5C 109.5 . .
H5B C5 H5C 109.5 . .
N2 C6 H6A 109.5 . .
N2 C6 H6B 109.5 . .
H6A C6 H6B 109.5 . .
N2 C6 H6C 109.5 . .
H6A C6 H6C 109.5 . .
H6B C6 H6C 109.5 . .
N3 C7 N4 110.8(4) . .
N3 C7 H7 124.6 . .
N4 C7 H7 124.6 . .
N3 C8 C9 109.7(4) . .
N3 C8 H8 125.1 . .
C9 C8 H8 125.2 . .
C8 C9 N4 105.2(4) . .
C8 C9 H9 127.4 . .
N4 C9 H9 127.4 . .
N4 C10 C11 107.5(3) . .
N4 C10 H10A 110.2 . .
C11 C10 H10A 110.2 . .
N4 C10 H10B 110.2 . .
C11 C10 H10B 110.2 . .
H10A C10 H10B 108.5 . .
C12 C11 C24 120.0(4) . .
C12 C11 C10 121.6(4) . .
C24 C11 C10 118.1(4) . .
C11 C12 C17 120.0(4) . .
C11 C12 C13 121.6(4) . .
C17 C12 C13 118.4(4) . .
C14 C13 C12 124.0(4) . .
C14 C13 H13 118.0 . .
C12 C13 H13 118.0 . .
C13 C14 C15 117.7(4) . .
C13 C14 H14 121.2 . .
C15 C14 H14 121.2 . .
C16 C15 C14 118.2(5) . .
C16 C15 H15 120.9 . .
C14 C15 H15 120.9 . .
C17 C16 C15 123.9(4) . .
C17 C16 H16 118.0 . .
C15 C16 H16 118.0 . .
C18 C17 C12 120.0(4) . .
C18 C17 C16 122.2(4) . .
C12 C17 C16 117.8(4) . .
C19 C18 C17 120.0(4) . .
C19 C18 C28 118.4(4) . 7_567
C17 C18 C28 121.3(4) . 7_567
C24 C19 C18 120.0(4) . .
C24 C19 C20 119.0(4) . .
C18 C19 C20 120.9(4) . .
C21 C20 C19 121.7(4) . .
C21 C20 H20 119.1 . .
C19 C20 H20 119.1 . .
C22 C21 C20 119.5(4) . .
C22 C21 H21 120.3 . .
C20 C21 H21 120.3 . .
C21 C22 C23 119.1(4) . .
C21 C22 H22 120.5 . .
C23 C22 H22 120.5 . .
C22 C23 C24 121.8(4) . .
C22 C23 H23 119.1 . .
C24 C23 H23 119.1 . .
C19 C24 C11 120.0(4) . .
C19 C24 C23 118.9(4) . .
C11 C24 C23 121.1(4) . .
N5 C25 N6 109.1(4) . .
N5 C25 H25 125.4 . .
N6 C25 H25 125.4 . .
C27 C26 N5 110.2(4) . .
C27 C26 H26 124.9 . .
N5 C26 H26 124.9 . .
N6 C27 C26 106.2(4) . .
N6 C27 H27 126.9 . .
C26 C27 H27 126.9 . .
N6 C28 C18 104.4(3) . 7_567
N6 C28 H28A 110.9 . .
C18 C28 H28A 110.9 7_567 .
N6 C28 H28B 110.9 . .
C18 C28 H28B 110.9 7_567 .
H28A C28 H28B 108.9 . .
C4 N1 C1 110.9(4) . .
C4 N1 C3 111.6(4) . .
C1 N1 C3 107.4(4) . .
C4 N1 Pd1 110.6(3) . .
C1 N1 Pd1 105.5(3) . .
C3 N1 Pd1 110.6(3) . .
C2 N2 C5 110.6(4) . .
C2 N2 C6 108.3(4) . .
C5 N2 C6 106.6(4) . .
C2 N2 Pd1 107.3(3) . .
C5 N2 Pd1 113.1(3) . .
C6 N2 Pd1 110.8(3) . .
C7 N3 C8 106.4(4) . .
C7 N3 Pd1 123.8(3) . .
C8 N3 Pd1 129.0(3) . .
C7 N4 C9 107.9(4) . .
C7 N4 C10 121.5(4) . .
C9 N4 C10 130.2(4) . .
C25 N5 C26 104.9(4) . .
C25 N5 Pd1 126.1(3) . .
C26 N5 Pd1 128.9(3) . .
C27 N6 C25 109.5(4) . .
C27 N6 C28 131.4(4) . .
C25 N6 C28 118.5(4) . .
H1X O1W H1Y 109.5 . .
H2X O2W H2Y 109.5 . .
H3X O3W H3Y 109.5 . .
H4X O4W H4Y 109.5 . .
H5X O5W H5Y 109.5 . .
H6X O6W H6Y 109.5 . .
F1 P1 F1 93.4(3) 2_656 .
F1 P1 F2 84.8(2) 2_656 2_656
F1 P1 F2 173.7(2) . 2_656
F1 P1 F2 173.7(2) 2_656 .
F1 P1 F2 84.8(2) . .
F2 P1 F2 97.6(3) 2_656 .
F1 P1 F3 85.41(16) 2_656 .
F1 P1 F3 94.40(19) . .
F2 P1 F3 91.5(2) 2_656 .
F2 P1 F3 88.72(17) . .
F1 P1 F3 94.40(19) 2_656 2_656
F1 P1 F3 85.41(16) . 2_656
F2 P1 F3 88.72(17) 2_656 2_656
F2 P1 F3 91.5(2) . 2_656
F3 P1 F3 179.7(3) . 2_656
F5 P2 F5 180.00(6) . 5_665
F5 P2 F6 90.23(15) . .
F5 P2 F6 89.77(15) 5_665 .
F5 P2 F6 89.77(15) . 5_665
F5 P2 F6 90.23(15) 5_665 5_665
F6 P2 F6 180.00(8) . 5_665
F5 P2 F4 90.13(16) . 5_665
F5 P2 F4 89.87(16) 5_665 5_665
F6 P2 F4 89.29(16) . 5_665
F6 P2 F4 90.71(16) 5_665 5_665
F5 P2 F4 89.87(16) . .
F5 P2 F4 90.13(16) 5_665 .
F6 P2 F4 90.71(16) . .
F6 P2 F4 89.29(16) 5_665 .
F4 P2 F4 180.0(2) 5_665 .
F11 P3 F8 90.7(2) . .
F11 P3 F12 176.4(2) . .
F8 P3 F12 91.7(2) . .
F11 P3 F10 87.1(2) . .
F8 P3 F10 175.4(2) . .
F12 P3 F10 90.7(2) . .
F11 P3 F7 90.4(2) . .
F8 P3 F7 91.2(2) . .
F12 P3 F7 86.9(2) . .
F10 P3 F7 92.8(2) . .
F11 P3 F9 92.1(2) . .
F8 P3 F9 86.0(2) . .
F12 P3 F9 90.7(2) . .
F10 P3 F9 90.1(2) . .
F7 P3 F9 176.2(2) . .
N5 Pd1 N3 87.07(14) . .
N5 Pd1 N2 178.04(17) . .
N3 Pd1 N2 94.86(14) . .
N5 Pd1 N1 92.27(16) . .
N3 Pd1 N1 175.68(16) . .
N2 Pd1 N1 85.83(16) . .

loop_
_geom_bond_atom_site_label_1
_geom_bond_atom_site_label_2
_geom_bond_distance
_geom_bond_site_symmetry_2
C1 C2 1.493(8) .
C1 N1 1.506(6) .
C1 H1A 0.9700 .
C1 H1B 0.9700 .
C2 N2 1.468(6) .
C2 H2A 0.9700 .
C2 H2B 0.9700 .
C3 N1 1.539(7) .
C3 H3A 0.9600 .
C3 H3B 0.9600 .
C3 H3C 0.9600 .
C4 N1 1.475(7) .
C4 H4A 0.9600 .
C4 H4B 0.9600 .
C4 H4C 0.9600 .
C5 N2 1.475(6) .
C5 H5A 0.9600 .
C5 H5B 0.9600 .
C5 H5C 0.9600 .
C6 N2 1.531(6) .
C6 H6A 0.9600 .
C6 H6B 0.9600 .
C6 H6C 0.9600 .
C7 N3 1.317(5) .
C7 N4 1.325(6) .
C7 H7 0.9300 .
C8 N3 1.352(6) .
C8 C9 1.359(7) .
C8 H8 0.9300 .
C9 N4 1.374(6) .
C9 H9 0.9300 .
C10 N4 1.490(6) .
C10 C11 1.609(5) .
C10 H10A 0.9700 .
C10 H10B 0.9700 .
C11 C12 1.390(6) .
C11 C24 1.390(6) .
C12 C17 1.390(6) .
C12 C13 1.394(6) .
C13 C14 1.389(7) .
C13 H13 0.9300 .
C14 C15 1.396(7) .
C14 H14 0.9300 .
C15 C16 1.395(7) .
C15 H15 0.9300 .
C16 C17 1.391(6) .
C16 H16 0.9300 .
C17 C18 1.390(6) .
C18 C19 1.390(7) .
C18 C28 1.618(6) 7_567
C19 C24 1.390(6) .
C19 C20 1.413(6) .
C20 C21 1.398(7) .
C20 H20 0.9300 .
C21 C22 1.395(7) .
C21 H21 0.9300 .
C22 C23 1.399(7) .
C22 H22 0.9300 .
C23 C24 1.418(7) .
C23 H23 0.9300 .
C25 N5 1.340(6) .
C25 N6 1.352(6) .
C25 H25 0.9300 .
C26 C27 1.344(6) .
C26 N5 1.383(6) .
C26 H26 0.9300 .
C27 N6 1.332(6) .
C27 H27 0.9300 .
C28 N6 1.524(6) .
C28 C18 1.618(6) 7_567
C28 H28A 0.9700 .
C28 H28B 0.9700 .
F1 P1 1.478(3) .
F2 P1 1.522(4) .
F3 P1 1.568(3) .
F4 P2 1.567(3) .
F5 P2 1.552(3) .
F6 P2 1.564(3) .
F7 P3 1.546(4) .
F8 P3 1.518(4) .
F9 P3 1.549(4) .
F10 P3 1.524(4) .
F11 P3 1.512(4) .
F12 P3 1.519(4) .
N1 Pd1 2.063(4) .
N2 Pd1 2.033(4) .
N3 Pd1 2.025(4) .
N5 Pd1 2.002(4) .
O1W H1X 0.8497 .
O1W H1Y 0.8499 .
O2W H2X 0.8498 .
O2W H2Y 0.8501 .
O3W H3X 0.8501 .
O3W H3Y 0.8502 .
O4W H4X 0.8501 .
O4W H4Y 0.8499 .
O5W H5X 0.8500 .
O5W H5Y 0.8499 .
O6W H6X 0.8500 .
O6W H6Y 0.8500 .
P1 F1 1.478(3) 2_656
P1 F2 1.522(4) 2_656
P1 F3 1.568(3) 2_656
P2 F5 1.552(3) 5_665
P2 F6 1.564(3) 5_665
P2 F4 1.567(3) 5_665

loop_
_geom_torsion_atom_site_label_1
_geom_torsion_atom_site_label_2
_geom_torsion_atom_site_label_3
_geom_torsion_atom_site_label_4
_geom_torsion
_geom_torsion_site_symmetry_1
_geom_torsion_site_symmetry_4
N1 C1 C2 N2 -53.5(6) . .
N3 C8 C9 N4 -0.7(6) . .
N4 C10 C11 C12 103.3(5) . .
N4 C10 C11 C24 -83.0(5) . .
C24 C11 C12 C17 0.0(7) . .
C10 C11 C12 C17 173.5(4) . .
C24 C11 C12 C13 178.3(4) . .
C10 C11 C12 C13 -8.2(7) . .
C11 C12 C13 C14 179.1(5) . .
C17 C12 C13 C14 -2.6(7) . .
C12 C13 C14 C15 1.7(7) . .
C13 C14 C15 C16 -0.1(7) . .
C14 C15 C16 C17 -0.6(7) . .
C11 C12 C17 C18 0.0(7) . .
C13 C12 C17 C18 -178.4(4) . .
C11 C12 C17 C16 -179.8(4) . .
C13 C12 C17 C16 1.8(6) . .
C15 C16 C17 C18 179.8(4) . .
C15 C16 C17 C12 -0.3(7) . .
C12 C17 C18 C19 0.0(7) . .
C16 C17 C18 C19 179.8(4) . .
C12 C17 C18 C28 -173.5(4) . 7_567
C16 C17 C18 C28 6.3(7) . 7_567
C17 C18 C19 C24 0.0(7) . .
C28 C18 C19 C24 173.7(4) 7_567 .
C17 C18 C19 C20 178.2(4) . .
C28 C18 C19 C20 -8.1(7) 7_567 .
C24 C19 C20 C21 -2.8(8) . .
C18 C19 C20 C21 179.0(5) . .
C19 C20 C21 C22 1.2(8) . .
C20 C21 C22 C23 0.6(8) . .
C21 C22 C23 C24 -0.9(8) . .
C18 C19 C24 C11 0.0(7) . .
C20 C19 C24 C11 -178.3(4) . .
C18 C19 C24 C23 -179.4(4) . .
C20 C19 C24 C23 2.4(7) . .
C12 C11 C24 C19 0.0(7) . .
C10 C11 C24 C19 -173.8(4) . .
C12 C11 C24 C23 179.3(4) . .
C10 C11 C24 C23 5.6(7) . .
C22 C23 C24 C19 -0.6(7) . .
C22 C23 C24 C11 -180.0(5) . .
N5 C26 C27 N6 3.4(6) . .
C2 C1 N1 C4 -81.6(6) . .
C2 C1 N1 C3 156.2(5) . .
C2 C1 N1 Pd1 38.2(5) . .
C1 C2 N2 C5 -83.8(5) . .
C1 C2 N2 C6 159.7(4) . .
C1 C2 N2 Pd1 40.1(5) . .
N4 C7 N3 C8 -0.6(5) . .
N4 C7 N3 Pd1 170.6(3) . .
C9 C8 N3 C7 0.8(6) . .
C9 C8 N3 Pd1 -169.7(3) . .
N3 C7 N4 C9 0.1(5) . .
N3 C7 N4 C10 174.2(4) . .
C8 C9 N4 C7 0.4(5) . .
C8 C9 N4 C10 -173.0(4) . .
C11 C10 N4 C7 134.3(4) . .
C11 C10 N4 C9 -53.2(6) . .
N6 C25 N5 C26 1.1(6) . .
N6 C25 N5 Pd1 177.5(3) . .
C27 C26 N5 C25 -2.8(6) . .
C27 C26 N5 Pd1 -179.1(3) . .
C26 C27 N6 C25 -2.7(5) . .
C26 C27 N6 C28 -173.6(5) . .
N5 C25 N6 C27 0.9(6) . .
N5 C25 N6 C28 173.2(4) . .
C18 C28 N6 C27 -39.3(7) 7_567 .
C18 C28 N6 C25 150.4(4) 7_567 .
C25 N5 Pd1 N3 -102.6(4) . .
C26 N5 Pd1 N3 72.9(4) . .
C25 N5 Pd1 N1 81.7(4) . .
C26 N5 Pd1 N1 -102.8(4) . .
C7 N3 Pd1 N5 -101.8(3) . .
C8 N3 Pd1 N5 67.3(4) . .
C7 N3 Pd1 N2 78.5(3) . .
C8 N3 Pd1 N2 -112.4(4) . .
C2 N2 Pd1 N3 169.7(3) . .
C5 N2 Pd1 N3 -68.0(4) . .
C6 N2 Pd1 N3 51.6(3) . .
C2 N2 Pd1 N1 -14.6(3) . .
C5 N2 Pd1 N1 107.7(4) . .
C6 N2 Pd1 N1 -132.6(4) . .
C4 N1 Pd1 N5 -72.4(3) . .
C1 N1 Pd1 N5 167.6(4) . .
C3 N1 Pd1 N5 51.7(3) . .
C4 N1 Pd1 N2 107.1(3) . .
C1 N1 Pd1 N2 -12.9(3) . .
C3 N1 Pd1 N2 -128.8(3) . .
